data_7234457
loop_
_publ_author_name
'Yin Huang'
'Xianggao Meng'
'Pifu Gong'
'Zheshuai Lin'
'Xingguo Chen'
'Jingui Qin'

_publ_section_title
;
 A study on K2SbF2Cl3 as a new mid-IR nonlinear optical material: new
 synthesis and excellent properties
;
_journal_name_full 'Journal of Materials Chemistry C'
_journal_page_first 9588
_journal_page_last 9593
_journal_paper_doi 10.1039/C5TC01687H
_journal_volume 3
_journal_year 2015
_chemical_formula_sum 'Cl3 F2 K2 Sb'
_chemical_formula_weight 344.30
_space_group_IT_number 19
_space_group_name_Hall 'P 2ac 2ab'
_space_group_name_H-M_alt 'P 21 21 21'
_symmetry_cell_setting orthorhombic
_symmetry_space_group_name_H-M 'P 21 21 21'
_atom_sites_solution_hydrogens constr
_atom_sites_solution_primary direct
_atom_sites_solution_secondary difmap
_cell_angle_alpha 90.00
_cell_angle_beta 90.00
_cell_angle_gamma 90.00
_cell_formula_units_Z 4
_cell_length_a 7.6320(11)
_cell_length_b 8.1788(11)
_cell_length_c 12.7931(17)
_cell_measurement_reflns_used 1824
_cell_measurement_temperature 296(2)
_cell_measurement_theta_max 26.39
_cell_measurement_theta_min 2.96
_cell_volume 798.55(19)
_computing_cell_refinement 'Bruker SAINT'
_computing_data_collection 'Bruker APEX2'
_computing_data_reduction 'Bruker SAINT'
_computing_molecular_graphics 'Bruker SHELXTL'
_computing_publication_material 'Bruker SHELXTL'
_computing_structure_refinement 'SHELXL-97 (Sheldrick, 1997)'
_computing_structure_solution 'SHELXS-97 (Sheldrick, 1990)'
_diffrn_ambient_temperature 296(2)
_diffrn_measured_fraction_theta_full 0.999
_diffrn_measured_fraction_theta_max 0.999
_diffrn_measurement_device_type 'Bruker APEX-II CCD'
_diffrn_measurement_method '\f and \w scans'
_diffrn_radiation_monochromator graphite
_diffrn_radiation_source 'fine-focus sealed tube'
_diffrn_radiation_type MoK\a
_diffrn_radiation_wavelength 0.71073
_diffrn_reflns_av_R_equivalents 0.0347
_diffrn_reflns_av_sigmaI/netI 0.0408
_diffrn_reflns_limit_h_max 9
_diffrn_reflns_limit_h_min -10
_diffrn_reflns_limit_k_max 10
_diffrn_reflns_limit_k_min -10
_diffrn_reflns_limit_l_max 17
_diffrn_reflns_limit_l_min -13
_diffrn_reflns_number 6059
_diffrn_reflns_theta_full 28.38
_diffrn_reflns_theta_max 28.38
_diffrn_reflns_theta_min 2.96
_diffrn_standards_number 0
_exptl_absorpt_coefficient_mu 5.438
_exptl_absorpt_correction_type none
_exptl_crystal_density_diffrn 2.864
_exptl_crystal_density_method 'not measured'
_exptl_crystal_F_000 632
_exptl_crystal_size_max 0.10
_exptl_crystal_size_mid 0.10
_exptl_crystal_size_min 0.10
_refine_diff_density_max 0.491
_refine_diff_density_min -0.545
_refine_diff_density_rms 0.115
_refine_ls_abs_structure_details 'Flack H D (1983), Acta Cryst. A39, 876-881'
_refine_ls_abs_structure_Flack 0.01(3)
_refine_ls_extinction_method none
_refine_ls_goodness_of_fit_ref 1.013
_refine_ls_hydrogen_treatment constr
_refine_ls_matrix_type full
_refine_ls_number_parameters 73
_refine_ls_number_reflns 1997
_refine_ls_number_restraints 0
_refine_ls_restrained_S_all 1.013
_refine_ls_R_factor_all 0.0282
_refine_ls_R_factor_gt 0.0241
_refine_ls_shift/su_max 0.001
_refine_ls_shift/su_mean 0.000
_refine_ls_structure_factor_coef Fsqd
_refine_ls_weighting_details 'calc w=1/[\s^2^(Fo^2^)+(0.0098P)^2^+0.0000P] where P=(Fo^2^+2Fc^2^)/3'
_refine_ls_weighting_scheme calc
_refine_ls_wR_factor_gt 0.0381
_refine_ls_wR_factor_ref 0.0398
_reflns_number_gt 1848
_reflns_number_total 1997
_reflns_threshold_expression >2sigma(I)
_cod_data_source_file J-Mater-Chem-C-2015-3-9588.cif
_cod_data_source_block f:\huangyin\131104hy2\work\t
_cod_depositor_comments
;
The following automatic conversions were performed:

data item '_symmetry_cell_setting' value 'Orthorhombic' was changed
to 'orthorhombic' in accordance with the built-in table derived from
the CIF Core dictionary named 'cif_core.dic' version 2.4.5 last
updated on 2014-11-21.

Automatic conversion script
Id: cif_fix_values 6909 2019-04-08 15:41:33Z antanas 
;
_cod_original_sg_symbol_H-M P2(1)2(1)2(1)
_cod_database_code 7234457

loop_
_symmetry_equiv_pos_as_xyz
'x, y, z'
'-x+1/2, -y, z+1/2'
'-x, y+1/2, -z+1/2'
'x+1/2, -y+1/2, -z'

loop_
_atom_site_label
_atom_site_type_symbol
_atom_site_fract_x
_atom_site_fract_y
_atom_site_fract_z
_atom_site_U_iso_or_equiv
_atom_site_adp_type
_atom_site_occupancy
_atom_site_symmetry_multiplicity
_atom_site_calc_flag
_atom_site_refinement_flags
_atom_site_disorder_assembly
_atom_site_disorder_group
Cl1 Cl 0.93324(19) -0.16246(13) 0.57768(9) 0.0445(3) Uani 1 1 d . . .
Cl2 Cl 0.76727(15) 0.32504(13) 0.34489(9) 0.0345(3) Uani 1 1 d . . .
Cl3 Cl 0.75116(15) 0.28500(13) 0.65223(8) 0.0314(3) Uani 1 1 d . . .
F1 F 0.8952(4) -0.0291(3) 0.34815(18) 0.0327(6) Uani 1 1 d . . .
F2 F 0.6469(3) 0.0439(3) 0.48150(18) 0.0296(6) Uani 1 1 d . . .
K1 K 0.99281(15) 0.14364(12) 0.14903(8) 0.0395(3) Uani 1 1 d . . .
K2 K 0.96081(13) 0.03343(11) 0.79251(7) 0.0272(2) Uani 1 1 d . . .
Sb1 Sb 0.89165(3) 0.11439(3) 0.473114(19) 0.02045(7) Uani 1 1 d . . .

loop_
_atom_site_aniso_label
_atom_site_aniso_U_11
_atom_site_aniso_U_22
_atom_site_aniso_U_33
_atom_site_aniso_U_23
_atom_site_aniso_U_13
_atom_site_aniso_U_12
Cl1 0.0747(10) 0.0260(5) 0.0327(6) 0.0057(5) -0.0066(6) 0.0085(6)
Cl2 0.0288(6) 0.0379(6) 0.0367(6) 0.0137(5) -0.0055(5) 0.0019(5)
Cl3 0.0260(6) 0.0419(6) 0.0263(5) -0.0060(5) -0.0012(5) 0.0013(5)
F1 0.0385(15) 0.0318(13) 0.0280(13) -0.0105(10) 0.0005(14) -0.0028(13)
F2 0.0240(14) 0.0363(12) 0.0286(13) -0.0042(11) 0.0020(11) -0.0110(10)
K1 0.0452(7) 0.0378(6) 0.0354(6) -0.0028(5) -0.0060(5) -0.0005(5)
K2 0.0280(5) 0.0276(5) 0.0260(5) 0.0008(4) 0.0033(4) -0.0012(4)
Sb1 0.02041(12) 0.02223(12) 0.01869(12) -0.00064(12) -0.00208(12) -0.00150(12)

loop_
_atom_type_symbol
_atom_type_description
_atom_type_scat_dispersion_real
_atom_type_scat_dispersion_imag
_atom_type_scat_source
F F 0.0171 0.0103 'International Tables Vol C Tables 4.2.6.8 and 6.1.1.4'
Cl Cl 0.1484 0.1585 'International Tables Vol C Tables 4.2.6.8 and 6.1.1.4'
K K 0.2009 0.2494 'International Tables Vol C Tables 4.2.6.8 and 6.1.1.4'
Sb Sb -0.5866 1.5461 'International Tables Vol C Tables 4.2.6.8 and 6.1.1.4'

loop_
_geom_angle_atom_site_label_1
_geom_angle_atom_site_label_2
_geom_angle_atom_site_label_3
_geom_angle
_geom_angle_site_symmetry_1
_geom_angle_site_symmetry_3
Sb1 Cl1 K2 171.19(6) . 3_746
Sb1 Cl1 K2 90.78(4) . .
K2 Cl1 K2 85.65(3) 3_746 .
Sb1 Cl1 K1 89.29(4) . 3_745
K2 Cl1 K1 92.29(4) 3_746 3_745
K2 Cl1 K1 166.43(5) . 3_745
Sb1 Cl1 K1 88.98(4) . 2_655
K2 Cl1 K1 98.21(4) 3_746 2_655
K2 Cl1 K1 78.92(4) . 2_655
K1 Cl1 K1 114.64(5) 3_745 2_655
Sb1 Cl2 K2 151.73(5) . 4_456
Sb1 Cl2 K1 108.76(4) . 3_755
K2 Cl2 K1 98.05(4) 4_456 3_755
Sb1 Cl2 K1 89.47(4) . .
K2 Cl2 K1 97.23(4) 4_456 .
K1 Cl2 K1 94.84(3) 3_755 .
Sb1 Cl2 K2 75.03(3) . 2_654
K2 Cl2 K2 80.23(3) 4_456 2_654
K1 Cl2 K2 169.34(5) 3_755 2_654
K1 Cl2 K2 75.05(3) . 2_654
Sb1 Cl3 K2 103.66(4) . 3_756
Sb1 Cl3 K2 87.02(3) . .
K2 Cl3 K2 86.43(3) 3_756 .
Sb1 Cl3 K1 157.92(4) . 4_456
K2 Cl3 K1 97.72(4) 3_756 4_456
K2 Cl3 K1 88.86(4) . 4_456
Sb1 F1 K2 101.45(10) . 2_654
Sb1 F1 K1 123.88(11) . 3_745
K2 F1 K1 106.59(8) 2_654 3_745
Sb1 F1 K1 114.09(9) . .
K2 F1 K1 91.77(8) 2_654 .
K1 F1 K1 112.52(8) 3_745 .
Sb1 F2 K2 108.57(10) . 2_654
Sb1 F2 K1 123.90(10) . 2_655
K2 F2 K1 116.48(8) 2_654 2_655
F1 K1 F2 129.62(7) 3_755 2_654
F1 K1 F1 120.80(6) 3_755 .
F2 K1 F1 106.99(7) 2_654 .
F1 K1 Cl2 127.15(7) 3_755 3_745
F2 K1 Cl2 78.03(5) 2_654 3_745
F1 K1 Cl2 74.78(6) . 3_745
F1 K1 Cl3 68.69(6) 3_755 4_556
F2 K1 Cl3 155.30(6) 2_654 4_556
F1 K1 Cl3 64.82(6) . 4_556
Cl2 K1 Cl3 77.32(4) 3_745 4_556
F1 K1 Cl1 60.63(5) 3_755 3_755
F2 K1 Cl1 70.51(5) 2_654 3_755
F1 K1 Cl1 175.33(7) . 3_755
Cl2 K1 Cl1 108.13(4) 3_745 3_755
Cl3 K1 Cl1 119.12(4) 4_556 3_755
F1 K1 Cl1 104.64(7) 3_755 2_654
F2 K1 Cl1 57.35(5) 2_654 2_654
F1 K1 Cl1 90.67(6) . 2_654
Cl2 K1 Cl1 126.63(4) 3_745 2_654
Cl3 K1 Cl1 141.42(4) 4_556 2_654
Cl1 K1 Cl1 84.65(3) 3_755 2_654
F1 K1 Cl2 74.19(6) 3_755 .
F2 K1 Cl2 127.18(6) 2_654 .
F1 K1 Cl2 56.80(5) . .
Cl2 K1 Cl2 129.28(4) 3_745 .
Cl3 K1 Cl2 69.67(4) 4_556 .
Cl1 K1 Cl2 121.26(4) 3_755 .
Cl1 K1 Cl2 71.98(4) 2_654 .
F1 K1 K2 125.22(6) 3_755 2_654
F2 K1 K2 80.41(5) 2_654 2_654
F1 K1 K2 42.23(6) . 2_654
Cl2 K1 K2 100.49(4) 3_745 2_654
Cl3 K1 K2 102.71(4) 4_556 2_654
Cl1 K1 K2 133.11(4) 3_755 2_654
Cl1 K1 K2 48.50(3) 2_654 2_654
Cl2 K1 K2 53.48(3) . 2_654
F1 K1 K2 36.70(6) 3_755 4_556
F2 K1 K2 137.63(6) 2_654 4_556
F1 K1 K2 109.35(6) . 4_556
Cl2 K1 K2 91.13(3) 3_745 4_556
Cl3 K1 K2 44.62(3) 4_556 4_556
Cl1 K1 K2 74.51(3) 3_755 4_556
Cl1 K1 K2 141.33(4) 2_654 4_556
Cl2 K1 K2 91.34(3) . 4_556
K2 K1 K2 141.94(3) 2_654 4_556
F1 K1 K2 102.30(6) 3_755 1_554
F2 K1 K2 30.38(5) 2_654 1_554
F1 K1 K2 136.55(5) . 1_554
Cl2 K1 K2 84.01(3) 3_745 1_554
Cl3 K1 K2 145.88(4) 4_556 1_554
Cl1 K1 K2 41.67(2) 3_755 1_554
Cl1 K1 K2 72.17(3) 2_654 1_554
Cl2 K1 K2 141.62(4) . 1_554
K2 K1 K2 108.65(3) 2_654 1_554
K2 K1 K2 108.53(3) 4_556 1_554
F1 K1 K2 91.05(6) 3_755 2_754
F2 K1 K2 116.94(5) 2_654 2_754
F1 K1 K2 75.44(6) . 2_754
Cl2 K1 K2 40.67(3) 3_745 2_754
Cl3 K1 K2 39.61(3) 4_556 2_754
Cl1 K1 K2 109.18(4) 3_755 2_754
Cl1 K1 K2 163.01(4) 2_654 2_754
Cl2 K1 K2 107.00(3) . 2_754
K2 K1 K2 116.69(3) 2_654 2_754
K2 K1 K2 54.709(16) 4_556 2_754
K2 K1 K2 111.30(2) 1_554 2_754
F2 K2 F1 57.45(7) 2_655 2_655
F2 K2 Cl3 81.56(6) 2_655 3_746
F1 K2 Cl3 128.66(6) 2_655 3_746
F2 K2 Cl1 77.41(6) 2_655 3_756
F1 K2 Cl1 97.28(6) 2_655 3_756
Cl3 K2 Cl1 102.74(4) 3_746 3_756
F2 K2 Cl2 146.52(6) 2_655 4_556
F1 K2 Cl2 149.91(6) 2_655 4_556
Cl3 K2 Cl2 80.80(4) 3_746 4_556
Cl1 K2 Cl2 79.05(4) 3_756 4_556
F2 K2 Cl3 121.30(6) 2_655 .
F1 K2 Cl3 70.29(5) 2_655 .
Cl3 K2 Cl3 157.11(3) 3_746 .
Cl1 K2 Cl3 85.06(4) 3_756 .
Cl2 K2 Cl3 79.62(4) 4_556 .
F2 K2 Cl1 130.60(6) 2_655 .
F1 K2 Cl1 98.53(6) 2_655 .
Cl3 K2 Cl1 85.03(4) 3_746 .
Cl1 K2 Cl1 151.98(4) 3_756 .
Cl2 K2 Cl1 75.66(4) 4_556 .
Cl3 K2 Cl1 78.73(4) . .
F2 K2 Cl2 57.54(5) 2_655 2_655
F1 K2 Cl2 57.04(5) 2_655 2_655
Cl3 K2 Cl2 75.90(4) 3_746 2_655
Cl1 K2 Cl2 134.81(4) 3_756 2_655
Cl2 K2 Cl2 142.23(4) 4_556 2_655
Cl3 K2 Cl2 113.87(4) . 2_655
Cl1 K2 Cl2 73.09(4) . 2_655
F2 K2 Sb1 29.70(5) 2_655 2_655
F1 K2 Sb1 31.26(5) 2_655 2_655
Cl3 K2 Sb1 99.11(3) 3_746 2_655
Cl1 K2 Sb1 96.65(3) 3_756 2_655
Cl2 K2 Sb1 175.54(4) 4_556 2_655
Cl3 K2 Sb1 101.33(3) . 2_655
Cl1 K2 Sb1 108.79(4) . 2_655
Cl2 K2 Sb1 41.33(2) 2_655 2_655
F2 K2 Sb1 153.97(6) 2_655 .
F1 K2 Sb1 97.34(5) 2_655 .
Cl3 K2 Sb1 114.85(3) 3_746 .
Cl1 K2 Sb1 115.50(3) 3_756 .
Cl2 K2 Sb1 59.24(3) 4_556 .
Cl3 K2 Sb1 43.75(2) . .
Cl1 K2 Sb1 39.40(2) . .
Cl2 K2 Sb1 105.03(3) 2_655 .
Sb1 K2 Sb1 124.35(3) 2_655 .
F2 K2 K1 93.53(6) 2_655 2_655
F1 K2 K1 46.00(5) 2_655 2_655
Cl3 K2 K1 117.66(4) 3_746 2_655
Cl1 K2 K1 136.90(4) 3_756 2_655
Cl2 K2 K1 119.88(4) 4_556 2_655
Cl3 K2 K1 63.72(3) . 2_655
Cl1 K2 K1 52.58(3) . 2_655
Cl2 K2 K1 51.47(3) 2_655 2_655
Sb1 K2 K1 64.16(2) 2_655 2_655
Sb1 K2 K1 61.31(2) . 2_655
F2 K2 K2 120.51(6) 2_655 3_756
F1 K2 K2 102.23(6) 2_655 3_756
Cl3 K2 K2 126.20(5) 3_746 3_756
Cl1 K2 K2 48.06(3) 3_756 3_756
Cl2 K2 K2 53.26(3) 4_556 3_756
Cl3 K2 K2 45.92(3) . 3_756
Cl1 K2 K2 105.71(4) . 3_756
Cl2 K2 K2 157.90(5) 2_655 3_756
Sb1 K2 K2 124.49(3) 2_655 3_756
Sb1 K2 K2 67.46(3) . 3_756
K1 K2 K2 109.63(4) 2_655 3_756
F2 Sb1 F1 83.28(10) . .
F2 Sb1 Cl2 83.07(7) . .
F1 Sb1 Cl2 83.50(7) . .
F2 Sb1 Cl1 80.51(7) . .
F1 Sb1 Cl1 84.24(7) . .
Cl2 Sb1 Cl1 160.53(4) . .
F2 Sb1 Cl3 75.20(7) . .
F1 Sb1 Cl3 158.45(8) . .
Cl2 Sb1 Cl3 92.61(4) . .
Cl1 Sb1 Cl3 93.25(4) . .
F2 Sb1 K2 41.73(7) . 2_654
F1 Sb1 K2 47.29(8) . 2_654
Cl2 Sb1 K2 63.64(3) . 2_654
Cl1 Sb1 K2 96.99(3) . 2_654
Cl3 Sb1 K2 112.24(3) . 2_654
F2 Sb1 K2 91.17(7) . .
F1 Sb1 K2 133.92(7) . .
Cl2 Sb1 K2 141.33(3) . .
Cl1 Sb1 K2 49.81(3) . .
Cl3 Sb1 K2 49.23(3) . .
K2 Sb1 K2 130.055(15) 2_654 .

loop_
_geom_bond_atom_site_label_1
_geom_bond_atom_site_label_2
_geom_bond_distance
_geom_bond_site_symmetry_2
Cl1 Sb1 2.6490(11) .
Cl1 K2 3.0980(14) 3_746
Cl1 K2 3.1881(15) .
Cl1 K1 3.3534(16) 3_745
Cl1 K1 3.3808(18) 2_655
Cl2 Sb1 2.5613(11) .
Cl2 K2 3.1464(15) 4_456
Cl2 K1 3.1857(15) 3_755
Cl2 K1 3.3827(16) .
Cl2 K2 3.4749(15) 2_654
Cl3 Sb1 2.8893(11) .
Cl3 K2 3.0757(15) 3_756
Cl3 K2 3.1645(14) .
Cl3 K1 3.2699(16) 4_456
F1 Sb1 1.983(2) .
F1 K2 2.809(3) 2_654
F1 K1 2.810(2) 3_745
F1 K1 3.007(3) .
F2 Sb1 1.958(2) .
F2 K2 2.631(2) 2_654
F2 K1 2.843(2) 2_655
K1 F1 2.810(2) 3_755
K1 F2 2.843(2) 2_654
K1 Cl2 3.1857(15) 3_745
K1 Cl3 3.2698(16) 4_556
K1 Cl1 3.3535(16) 3_755
K1 Cl1 3.3808(18) 2_654
K1 K2 4.1776(16) 2_654
K1 K2 4.5048(15) 4_556
K1 K2 4.6557(15) 1_554
K1 K2 4.7806(16) 2_754
K2 F2 2.631(2) 2_655
K2 F1 2.809(3) 2_655
K2 Cl3 3.0758(15) 3_746
K2 Cl1 3.0981(14) 3_756
K2 Cl2 3.1464(15) 4_556
K2 Cl2 3.4749(15) 2_655
K2 Sb1 3.7465(10) 2_655
K2 Sb1 4.1728(11) .
K2 K1 4.1776(16) 2_655
K2 K2 4.2736(8) 3_756
Sb1 K2 3.7465(10) 2_654
